data_7034427
loop_
_publ_author_name
'B\"ohrer, Hannes'
'Trapp, Nils'
'Himmel, Daniel'
'Schleep, Mario'
'Krossing, Ingo'

_publ_section_title
;
 From unsuccessful H2-activation with FLPs containing B(Ohfip)3 to a
 systematic evaluation of the Lewis acidity of 33 Lewis acids based on
 fluoride, chloride, hydride and methyl ion affinities.
;
_journal_issue 16
_journal_name_full 'Dalton transactions (Cambridge, England : 2003)'
_journal_page_first 7489
_journal_page_last 7499
_journal_paper_doi 10.1039/c4dt02822h
_journal_volume 44
_journal_year 2015
_chemical_formula_moiety 'C9 H3 B F18 O3, C2 H N'
_chemical_formula_sum 'C11 H4 B F18 N O3'
_chemical_formula_weight 550.96
_chemical_name_systematic
;
 ?
;
_space_group_crystal_system trigonal
_space_group_IT_number 161
_space_group_name_Hall 'R 3 -2"c'
_space_group_name_H-M_alt 'R 3 c :H'
_symmetry_space_group_name_Hall 'R 3 -2"c'
_symmetry_space_group_name_H-M 'R 3 c :H'
_atom_sites_solution_hydrogens difmap
_audit_creation_method SHELXL-2014
_audit_update_record
;
2014-05-21 deposited with the CCDC.
2015-03-12 downloaded from the CCDC.
;
_cell_angle_alpha 90
_cell_angle_beta 90
_cell_angle_gamma 120
_cell_formula_units_Z 6
_cell_length_a 13.079(2)
_cell_length_b 13.079(2)
_cell_length_c 18.570(2)
_cell_measurement_temperature 110(2)
_cell_volume 2751.0(7)
_computing_structure_refinement 'SHELXL-2014 (Sheldrick, 2014)'
_diffrn_ambient_temperature 110(2)
_diffrn_measured_fraction_theta_full 0.998
_diffrn_measured_fraction_theta_max 0.999
_diffrn_measurement_device_type 'Rigaku Spider'
_diffrn_radiation_type MoK\a
_diffrn_radiation_wavelength 0.71073
_diffrn_reflns_av_R_equivalents 0.0372
_diffrn_reflns_av_unetI/netI 0.0264
_diffrn_reflns_Laue_measured_fraction_full 0.998
_diffrn_reflns_Laue_measured_fraction_max 0.999
_diffrn_reflns_limit_h_max 16
_diffrn_reflns_limit_h_min -16
_diffrn_reflns_limit_k_max 16
_diffrn_reflns_limit_k_min -16
_diffrn_reflns_limit_l_max 24
_diffrn_reflns_limit_l_min -24
_diffrn_reflns_number 14414
_diffrn_reflns_point_group_measured_fraction_full 0.998
_diffrn_reflns_point_group_measured_fraction_max 0.998
_diffrn_reflns_theta_full 25.242
_diffrn_reflns_theta_max 27.445
_diffrn_reflns_theta_min 3.115
_diffrn_source 'Sealed Tube'
_exptl_absorpt_coefficient_mu 0.257
_exptl_crystal_density_diffrn 1.995
_exptl_crystal_F_000 1608
_refine_diff_density_max 0.171
_refine_diff_density_min -0.156
_refine_diff_density_rms 0.035
_refine_ls_abs_structure_details
;
 Flack x determined using 643 quotients [(I+)-(I-)]/[(I+)+(I-)]
 (Parsons, Flack and Wagner, Acta Cryst. B69 (2013) 249-259).
;
_refine_ls_abs_structure_Flack 0.1(3)
_refine_ls_extinction_method none
_refine_ls_goodness_of_fit_ref 1.083
_refine_ls_hydrogen_treatment refxyz
_refine_ls_matrix_type full
_refine_ls_number_parameters 109
_refine_ls_number_reflns 1399
_refine_ls_number_restraints 2
_refine_ls_restrained_S_all 1.083
_refine_ls_R_factor_all 0.0262
_refine_ls_R_factor_gt 0.0246
_refine_ls_shift/su_max 0.000
_refine_ls_shift/su_mean 0.000
_refine_ls_structure_factor_coef Fsqd
_refine_ls_weighting_details 'w=1/[\s^2^(Fo^2^)+(0.0266P)^2^+1.8420P] where P=(Fo^2^+2Fc^2^)/3'
_refine_ls_weighting_scheme calc
_refine_ls_wR_factor_gt 0.0596
_refine_ls_wR_factor_ref 0.0607
_reflns_Friedel_coverage 0.987
_reflns_Friedel_fraction_full 0.998
_reflns_Friedel_fraction_max 0.997
_reflns_number_gt 1338
_reflns_number_total 1399
_reflns_threshold_expression 'I > 2\s(I)'
_cod_data_source_file c4dt02822h2.cif
_cod_data_source_block r3c
_cod_depositor_comments 'Adding full bibliography for 7034426--7034427.cif.'
_cod_original_cell_volume 2751.0(10)
_cod_database_code 7034427
_shelx_space_group_comment
;
The symmetry employed for this shelxl refinement is uniquely defined
by the following loop, which should always be used as a source of
symmetry information in preference to the above space-group names.
They are only intended as comments.
;
_shelxl_version_number 2014-3

loop_
_space_group_symop_operation_xyz
'x, y, z'
'-y, x-y, z'
'-x+y, -x, z'
'-y, -x, z+1/2'
'-x+y, y, z+1/2'
'x, x-y, z+1/2'
'x+2/3, y+1/3, z+1/3'
'-y+2/3, x-y+1/3, z+1/3'
'-x+y+2/3, -x+1/3, z+1/3'
'-y+2/3, -x+1/3, z+5/6'
'-x+y+2/3, y+1/3, z+5/6'
'x+2/3, x-y+1/3, z+5/6'
'x+1/3, y+2/3, z+2/3'
'-y+1/3, x-y+2/3, z+2/3'
'-x+y+1/3, -x+2/3, z+2/3'
'-y+1/3, -x+2/3, z+7/6'
'-x+y+1/3, y+2/3, z+7/6'
'x+1/3, x-y+2/3, z+7/6'

loop_
_atom_site_label
_atom_site_type_symbol
_atom_site_fract_x
_atom_site_fract_y
_atom_site_fract_z
_atom_site_U_iso_or_equiv
_atom_site_adp_type
_atom_site_occupancy
_atom_site_site_symmetry_order
_atom_site_calc_flag
_atom_site_refinement_flags_posn
_atom_site_refinement_flags_adp
_atom_site_refinement_flags_occupancy
O1 O 0.45401(12) 0.72657(13) 0.46058(9) 0.0214(3) Uani 1 1 d . . .
F5 F 0.62350(15) 0.72162(13) 0.36313(8) 0.0398(4) Uani 1 1 d . . .
F6 F 0.59920(14) 0.56540(15) 0.41696(9) 0.0398(4) Uani 1 1 d . . .
F4 F 0.45212(13) 0.56684(14) 0.36606(8) 0.0371(4) Uani 1 1 d . . .
F3 F 0.69323(13) 0.86012(13) 0.48020(9) 0.0393(4) Uani 1 1 d . . .
C1 C 0.51978(18) 0.67088(19) 0.47530(12) 0.0222(4) Uani 1 1 d . . .
H1 H 0.477(3) 0.602(3) 0.5033(13) 0.027 Uiso 1 1 d . U .
F2 F 0.70006(15) 0.71526(16) 0.53042(10) 0.0469(4) Uani 1 1 d . . .
F1 F 0.59946(14) 0.78636(14) 0.57871(9) 0.0405(4) Uani 1 1 d . . .
C2 C 0.6298(2) 0.7595(2) 0.51640(12) 0.0282(5) Uani 1 1 d . . .
B1 B 0.3333 0.6667 0.4654(2) 0.0199(8) Uani 1 3 d S T P
C3 C 0.54975(19) 0.63120(19) 0.40443(13) 0.0252(4) Uani 1 1 d . . .
N1 N 0.3333 0.6667 0.5991(2) 0.0366(8) Uani 1 3 d S T P
C4 C 0.3333 0.6667 0.6605(2) 0.0287(8) Uani 1 3 d S T P
C5 C 0.3333 0.6667 0.7388(3) 0.0488(12) Uani 1 3 d DS T P
H5 H 0.295(8) 0.586(4) 0.755(6) 0.059 Uiso 0.3333 1 d D U P

loop_
_atom_site_aniso_label
_atom_site_aniso_U_11
_atom_site_aniso_U_22
_atom_site_aniso_U_33
_atom_site_aniso_U_23
_atom_site_aniso_U_13
_atom_site_aniso_U_12
O1 0.0188(7) 0.0181(7) 0.0284(7) 0.0016(5) -0.0003(6) 0.0099(6)
F5 0.0427(9) 0.0307(8) 0.0362(8) 0.0050(6) 0.0149(6) 0.0111(7)
F6 0.0423(8) 0.0406(9) 0.0505(9) 0.0012(7) 0.0091(7) 0.0311(7)
F4 0.0303(7) 0.0396(8) 0.0371(8) -0.0145(6) -0.0011(6) 0.0143(7)
F3 0.0259(8) 0.0276(7) 0.0500(8) -0.0028(6) -0.0002(6) 0.0025(6)
C1 0.0199(10) 0.0213(10) 0.0274(10) 0.0012(8) 0.0008(8) 0.0118(9)
F2 0.0359(8) 0.0540(10) 0.0630(10) -0.0096(8) -0.0178(7) 0.0315(8)
F1 0.0336(8) 0.0501(9) 0.0339(7) -0.0129(7) -0.0064(7) 0.0181(7)
C2 0.0234(10) 0.0301(12) 0.0333(12) -0.0014(9) -0.0023(9) 0.0151(10)
B1 0.0191(11) 0.0191(11) 0.0214(18) 0.000 0.000 0.0095(6)
C3 0.0214(10) 0.0223(10) 0.0320(10) 0.0018(8) 0.0036(8) 0.0111(9)
N1 0.0366(13) 0.0366(13) 0.037(2) 0.000 0.000 0.0183(6)
C4 0.0263(12) 0.0263(12) 0.033(2) 0.000 0.000 0.0132(6)
C5 0.060(2) 0.060(2) 0.027(2) 0.000 0.000 0.0298(10)

loop_
_atom_type_symbol
_atom_type_description
_atom_type_scat_dispersion_real
_atom_type_scat_dispersion_imag
_atom_type_scat_source
C C 0.0033 0.0016 'International Tables Vol C Tables 4.2.6.8 and 6.1.1.4'
H H 0.0000 0.0000 'International Tables Vol C Tables 4.2.6.8 and 6.1.1.4'
B B 0.0013 0.0007 'International Tables Vol C Tables 4.2.6.8 and 6.1.1.4'
N N 0.0061 0.0033 'International Tables Vol C Tables 4.2.6.8 and 6.1.1.4'
O O 0.0106 0.0060 'International Tables Vol C Tables 4.2.6.8 and 6.1.1.4'
F F 0.0171 0.0103 'International Tables Vol C Tables 4.2.6.8 and 6.1.1.4'

loop_
_geom_angle_atom_site_label_1
_geom_angle_atom_site_label_2
_geom_angle_atom_site_label_3
_geom_angle
_geom_angle_site_symmetry_1
_geom_angle_site_symmetry_3
B1 O1 C1 121.33(14) . .
O1 C1 C2 107.03(17) . .
O1 C1 C3 109.55(18) . .
C2 C1 C3 112.47(18) . .
O1 C1 H1 111.8(18) . .
C2 C1 H1 109.6(17) . .
C3 C1 H1 106.4(17) . .
F1 C2 F2 107.87(19) . .
F1 C2 F3 107.4(2) . .
F2 C2 F3 107.6(2) . .
F1 C2 C1 110.12(19) . .
F2 C2 C1 111.1(2) . .
F3 C2 C1 112.48(18) . .
O1 B1 O1 119.58(4) 2_665 .
O1 B1 O1 119.58(4) 2_665 3_565
O1 B1 O1 119.57(4) . 3_565
F6 C3 F4 107.91(19) . .
F6 C3 F5 107.73(18) . .
F4 C3 F5 107.03(19) . .
F6 C3 C1 110.94(19) . .
F4 C3 C1 110.26(17) . .
F5 C3 C1 112.77(19) . .
N1 C4 C5 180.0 . .
C4 C5 H5 108(7) . .

loop_
_geom_bond_atom_site_label_1
_geom_bond_atom_site_label_2
_geom_bond_distance
_geom_bond_site_symmetry_2
O1 B1 1.3698(14) .
O1 C1 1.404(2) .
F5 C3 1.333(3) .
F6 C3 1.330(3) .
F4 C3 1.331(3) .
F3 C2 1.334(3) .
C1 C2 1.526(3) .
C1 C3 1.536(3) .
C1 H1 0.94(3) .
F2 C2 1.334(3) .
F1 C2 1.326(3) .
B1 O1 1.3698(14) 2_665
B1 O1 1.3699(15) 3_565
N1 C4 1.141(6) .
C4 C5 1.454(6) .
C5 H5 0.96(3) .
